data_1515002
loop_
_publ_author_name
'Meisner, Jeffrey S.'
'Sedbrook, Danielle F.'
'Krikorian, Markrete'
'Chen, Jun'
'Sattler, Aaron'
'Carnes, Matthew E.'
'Murray, Christopher B.'
'Steigerwald, Michael'
'Nuckolls, Colin'

_publ_section_title
;
 Functionalizing molecular wires: a tunable class of
 \a,\w-diphenyl-\m,\n-dicyano-oligoenes
;
_journal_issue 4
_journal_name_full 'Chemical Science'
_journal_page_first 1007
_journal_paper_doi 10.1039/c2sc00770c
_journal_volume 3
_journal_year 2012
_chemical_formula_sum 'C24 H18 N2'
_chemical_formula_weight 334.40
_chemical_name_systematic
;

?

;
_space_group_IT_number 14
_symmetry_cell_setting monoclinic
_symmetry_space_group_name_Hall '-P 2yn'
_symmetry_space_group_name_H-M 'P 1 21/n 1'
_atom_sites_solution_hydrogens geom
_atom_sites_solution_primary direct
_atom_sites_solution_secondary difmap
_audit_creation_method SHELXL-97
_cell_angle_alpha 90.00
_cell_angle_beta 117.7370(10)
_cell_angle_gamma 90.00
_cell_formula_units_Z 2
_cell_length_a 12.5981(9)
_cell_length_b 6.0734(4)
_cell_length_c 13.4724(9)
_cell_measurement_reflns_used 4827
_cell_measurement_temperature 125(2)
_cell_measurement_theta_max 30.52
_cell_measurement_theta_min 3.03
_cell_volume 912.37(11)
_computing_cell_refinement 'Bruker SMART'
_computing_data_collection 'Bruker SMART'
_computing_data_reduction 'Bruker SAINT'
_computing_molecular_graphics 'Bruker SHELXTL'
_computing_publication_material 'Bruker SHELXTL'
_computing_structure_refinement 'SHELXL-97 (Sheldrick, 1997)'
_computing_structure_solution 'SHELXS-97 (Sheldrick, 1990)'
_diffrn_ambient_temperature 125(2)
_diffrn_measured_fraction_theta_full 1.000
_diffrn_measured_fraction_theta_max 1.000
_diffrn_measurement_device_type 'CCD area detector'
_diffrn_measurement_method 'phi and omega scans'
_diffrn_radiation_monochromator graphite
_diffrn_radiation_source 'fine-focus sealed tube'
_diffrn_radiation_type MoK\a
_diffrn_radiation_wavelength 0.71073
_diffrn_reflns_av_R_equivalents 0.0401
_diffrn_reflns_av_sigmaI/netI 0.0314
_diffrn_reflns_limit_h_max 17
_diffrn_reflns_limit_h_min -17
_diffrn_reflns_limit_k_max 8
_diffrn_reflns_limit_k_min -8
_diffrn_reflns_limit_l_max 19
_diffrn_reflns_limit_l_min -19
_diffrn_reflns_number 13982
_diffrn_reflns_theta_full 30.56
_diffrn_reflns_theta_max 30.56
_diffrn_reflns_theta_min 1.83
_exptl_absorpt_coefficient_mu 0.072
_exptl_absorpt_correction_T_max 0.9971
_exptl_absorpt_correction_T_min 0.9879
_exptl_absorpt_correction_type empirical
_exptl_absorpt_process_details SADABS
_exptl_crystal_colour YELLOW
_exptl_crystal_density_diffrn 1.217
_exptl_crystal_density_method 'not measured'
_exptl_crystal_description PLATE
_exptl_crystal_F_000 352
_exptl_crystal_size_max 0.17
_exptl_crystal_size_mid 0.13
_exptl_crystal_size_min 0.04
_refine_diff_density_max 0.377
_refine_diff_density_min -0.205
_refine_diff_density_rms 0.047
_refine_ls_extinction_method none
_refine_ls_goodness_of_fit_ref 1.019
_refine_ls_hydrogen_treatment constr
_refine_ls_matrix_type full
_refine_ls_number_parameters 118
_refine_ls_number_reflns 2791
_refine_ls_number_restraints 0
_refine_ls_restrained_S_all 1.019
_refine_ls_R_factor_all 0.0685
_refine_ls_R_factor_gt 0.0424
_refine_ls_shift/su_max 0.000
_refine_ls_shift/su_mean 0.000
_refine_ls_structure_factor_coef Fsqd
_refine_ls_weighting_details 'calc w=1/[\s^2^(Fo^2^)+(0.0621P)^2^+0.1729P] where P=(Fo^2^+2Fc^2^)/3'
_refine_ls_weighting_scheme calc
_refine_ls_wR_factor_gt 0.1074
_refine_ls_wR_factor_ref 0.1236
_reflns_number_gt 2008
_reflns_number_total 2791
_reflns_threshold_expression >2sigma(I)
_cod_data_source_file c2sc00770c.txt
_cod_data_source_block DPDC5
_cod_depositor_comments
;
The following automatic conversions were performed:

'_symmetry_cell_setting' value 'Monoclinic' changed to 'monoclinic'
according to
/usr/data/users/saulius/automatic-downloads/retrospective/RSC/lib/dictionaries/cif_core.dic
dictionary named 'cif_core.dic' version 2.4.2 from
2011-04-26.

'_exptl_absorpt_correction_type' value 'EMPIRICAL'
changed to 'empirical' according to
/usr/data/users/saulius/automatic-downloads/retrospective/RSC/lib/dictionaries/cif_core.dic
dictionary named 'cif_core.dic' version 2.4.2 from
2011-04-26.

'_refine_ls_hydrogen_treatment' value 'CONSTR' changed
to 'constr' according to
/usr/data/users/saulius/automatic-downloads/retrospective/RSC/lib/dictionaries/cif_core.dic
dictionary named 'cif_core.dic' version 2.4.2 from 2011-04-26.

Automatic conversion script
Id: cif_fix_values 2281 2013-09-26 08:29:07Z andrius 
;
_cod_original_sg_symbol_H-M P2(1)/n
_cod_database_code 1515002

loop_
_symmetry_equiv_pos_as_xyz
'x, y, z'
'-x+1/2, y+1/2, -z+1/2'
'-x, -y, -z'
'x-1/2, -y-1/2, z-1/2'

loop_
_atom_site_label
_atom_site_type_symbol
_atom_site_fract_x
_atom_site_fract_y
_atom_site_fract_z
_atom_site_U_iso_or_equiv
_atom_site_adp_type
_atom_site_occupancy
_atom_site_symmetry_multiplicity
_atom_site_calc_flag
_atom_site_refinement_flags
N N 0.56363(11) 0.95488(18) 0.17542(10) 0.0336(3) Uani 1 1 d .
C1 C 0.37756(10) 0.76609(18) 0.46844(9) 0.0214(2) Uani 1 1 d .
H1A H 0.4139 0.8627 0.4376 0.026 Uiso 1 1 calc R
C2 C 0.35981(10) 0.83539(19) 0.55745(10) 0.0237(2) Uani 1 1 d .
H2A H 0.3846 0.9788 0.5875 0.028 Uiso 1 1 calc R
C3 C 0.30610(10) 0.6974(2) 0.60330(9) 0.0245(3) Uani 1 1 d .
H3A H 0.2944 0.7461 0.6645 0.029 Uiso 1 1 calc R
C4 C 0.26957(11) 0.4881(2) 0.55921(10) 0.0249(3) Uani 1 1 d .
H4A H 0.2320 0.3935 0.5896 0.030 Uiso 1 1 calc R
C5 C 0.28821(10) 0.41751(18) 0.47048(9) 0.0217(2) Uani 1 1 d .
H5A H 0.2637 0.2735 0.4412 0.026 Uiso 1 1 calc R
C6 C 0.34242(9) 0.55445(17) 0.42333(9) 0.0182(2) Uani 1 1 d .
C7 C 0.36024(10) 0.46830(18) 0.33102(9) 0.0196(2) Uani 1 1 d .
H7A H 0.3317 0.3233 0.3067 0.023 Uiso 1 1 calc R
C8 C 0.41250(10) 0.57106(18) 0.27643(9) 0.0196(2) Uani 1 1 d .
H8A H 0.4417 0.7167 0.2978 0.024 Uiso 1 1 calc R
C9 C 0.42549(10) 0.46750(18) 0.18701(9) 0.0193(2) Uani 1 1 d .
H9A H 0.3975 0.3204 0.1686 0.023 Uiso 1 1 calc R
C10 C 0.47456(10) 0.56219(17) 0.12623(9) 0.0186(2) Uani 1 1 d .
C11 C 0.47998(9) 0.45255(17) 0.03341(9) 0.0190(2) Uani 1 1 d .
H11A H 0.4536 0.3040 0.0185 0.023 Uiso 1 1 calc R
C12 C 0.52329(10) 0.78152(19) 0.15414(10) 0.0225(2) Uani 1 1 d .

loop_
_atom_site_aniso_label
_atom_site_aniso_U_11
_atom_site_aniso_U_22
_atom_site_aniso_U_33
_atom_site_aniso_U_23
_atom_site_aniso_U_13
_atom_site_aniso_U_12
N 0.0492(7) 0.0269(5) 0.0339(6) -0.0090(4) 0.0271(6) -0.0093(5)
C1 0.0234(5) 0.0206(5) 0.0219(5) 0.0000(4) 0.0120(4) -0.0004(4)
C2 0.0259(6) 0.0221(5) 0.0228(6) -0.0041(4) 0.0110(5) 0.0017(4)
C3 0.0232(5) 0.0324(6) 0.0199(5) -0.0023(4) 0.0118(4) 0.0045(5)
C4 0.0246(6) 0.0319(6) 0.0229(6) 0.0014(5) 0.0151(5) -0.0015(5)
C5 0.0229(5) 0.0224(5) 0.0218(5) -0.0016(4) 0.0121(4) -0.0033(4)
C6 0.0180(5) 0.0205(5) 0.0172(5) -0.0003(4) 0.0091(4) 0.0004(4)
C7 0.0212(5) 0.0207(5) 0.0183(5) -0.0015(4) 0.0104(4) 0.0001(4)
C8 0.0217(5) 0.0203(5) 0.0183(5) -0.0008(4) 0.0107(4) 0.0006(4)
C9 0.0214(5) 0.0196(5) 0.0186(5) -0.0004(4) 0.0108(4) 0.0008(4)
C10 0.0201(5) 0.0195(5) 0.0175(5) -0.0015(4) 0.0098(4) 0.0005(4)
C11 0.0206(5) 0.0190(5) 0.0186(5) -0.0024(4) 0.0102(4) -0.0009(4)
C12 0.0282(6) 0.0240(5) 0.0203(5) -0.0025(4) 0.0155(5) -0.0004(4)

loop_
_atom_type_symbol
_atom_type_description
_atom_type_scat_dispersion_real
_atom_type_scat_dispersion_imag
_atom_type_scat_source
C C 0.0033 0.0016 'International Tables Vol C Tables 4.2.6.8 and 6.1.1.4'
H H 0.0000 0.0000 'International Tables Vol C Tables 4.2.6.8 and 6.1.1.4'
N N 0.0061 0.0033 'International Tables Vol C Tables 4.2.6.8 and 6.1.1.4'

loop_
_geom_angle_atom_site_label_1
_geom_angle_atom_site_label_2
_geom_angle_atom_site_label_3
_geom_angle
_geom_angle_site_symmetry_1
C2 C1 C6 120.56(10) .
C1 C2 C3 120.69(11) .
C4 C3 C2 119.68(10) .
C3 C4 C5 119.74(11) .
C4 C5 C6 121.32(10) .
C5 C6 C1 118.00(10) .
C5 C6 C7 118.29(10) .
C1 C6 C7 123.71(10) .
C8 C7 C6 127.38(10) .
C7 C8 C9 122.09(10) .
C10 C9 C8 125.52(10) .
C9 C10 C12 119.39(10) .
C9 C10 C11 122.88(10) .
C12 C10 C11 117.73(9) .
C11 C11 C10 124.27(13) 3_665
N C12 C10 178.57(12) .

loop_
_geom_bond_atom_site_label_1
_geom_bond_atom_site_label_2
_geom_bond_distance
_geom_bond_site_symmetry_2
N C12 1.1461(15) .
C1 C2 1.3837(15) .
C1 C6 1.4025(15) .
C2 C3 1.3895(16) .
C3 C4 1.3877(17) .
C4 C5 1.3890(16) .
C5 C6 1.4019(15) .
C6 C7 1.4597(14) .
C7 C8 1.3471(15) .
C8 C9 1.4343(14) .
C9 C10 1.3618(15) .
C10 C12 1.4415(15) .
C10 C11 1.4461(14) .
C11 C11 1.349(2) 3_665
